data_4130914
loop_
_publ_author_name
'Zhao, Xiang'
'Bu, Xianhui'
'Nguyen, Edward T.'
'Zhai, Quan-Guo'
'Mao, Chengyu'
'Feng, Pingyun'

_publ_section_title
;
 Multivariable Modular Design of Pore Space Partition.
;
_journal_issue 46
_journal_name_full 'Journal of the American Chemical Society'
_journal_page_first 15102
_journal_page_last 15105
_journal_paper_doi 10.1021/jacs.6b07901
_journal_volume 138
_journal_year 2016
_chemical_formula_moiety 'C30 H18 Fe4 Mg N9 O19'
_chemical_formula_sum 'C30 H18 Fe4 Mg N9 O19'
_chemical_formula_weight 1056.24
_space_group_crystal_system hexagonal
_space_group_IT_number 194
_space_group_name_Hall '-P 6c 2c'
_space_group_name_H-M_alt 'P 63/m m c'
_atom_sites_solution_hydrogens geom
_audit_creation_method SHELXL-2014/6
_cell_angle_alpha 90
_cell_angle_beta 90
_cell_angle_gamma 120
_cell_formula_units_Z 2
_cell_length_a 13.857(7)
_cell_length_b 13.857(7)
_cell_length_c 17.925(9)
_cell_measurement_reflns_used 225
_cell_measurement_temperature 174(2)
_cell_measurement_theta_max 19.27
_cell_measurement_theta_min 2.27
_cell_volume 2981(3)
_computing_structure_refinement 'SHELXL-2014/6 (Sheldrick, 2014)'
_diffrn_ambient_temperature 174(2)
_diffrn_measured_fraction_theta_full 0.728
_diffrn_measured_fraction_theta_max 0.996
_diffrn_measurement_device_type 'Bruker SMART Apex diffractometer'
_diffrn_radiation_type MoK\a
_diffrn_radiation_wavelength 0.71073
_diffrn_reflns_av_R_equivalents 0.2279
_diffrn_reflns_av_unetI/netI 0.1725
_diffrn_reflns_Laue_measured_fraction_full 0.728
_diffrn_reflns_Laue_measured_fraction_max 0.996
_diffrn_reflns_limit_h_max 13
_diffrn_reflns_limit_h_min -12
_diffrn_reflns_limit_k_max 13
_diffrn_reflns_limit_k_min -12
_diffrn_reflns_limit_l_max 19
_diffrn_reflns_limit_l_min -9
_diffrn_reflns_number 6078
_diffrn_reflns_point_group_measured_fraction_full 0.728
_diffrn_reflns_point_group_measured_fraction_max 0.996
_diffrn_reflns_theta_full 25.242
_diffrn_reflns_theta_max 22.445
_diffrn_reflns_theta_min 1.697
_exptl_absorpt_coefficient_mu 1.025
_exptl_absorpt_correction_T_max 0.7448
_exptl_absorpt_correction_T_min 0.5458
_exptl_absorpt_correction_type multi-scan
_exptl_absorpt_process_details SADABS-2014/3
_exptl_crystal_colour yellow
_exptl_crystal_density_diffrn 1.177
_exptl_crystal_description block
_exptl_crystal_F_000 1058
_exptl_crystal_size_max 0.075
_exptl_crystal_size_mid 0.073
_exptl_crystal_size_min 0.071
_refine_diff_density_max 0.534
_refine_diff_density_min -0.641
_refine_diff_density_rms 0.127
_refine_ls_extinction_method none
_refine_ls_goodness_of_fit_ref 1.036
_refine_ls_hydrogen_treatment constr
_refine_ls_matrix_type full
_refine_ls_number_parameters 63
_refine_ls_number_reflns 772
_refine_ls_number_restraints 55
_refine_ls_restrained_S_all 1.012
_refine_ls_R_factor_all 0.1848
_refine_ls_R_factor_gt 0.1072
_refine_ls_shift/su_max 0.000
_refine_ls_shift/su_mean 0.000
_refine_ls_structure_factor_coef Fsqd
_refine_ls_weighting_details 'w=1/[\s^2^(Fo^2^)+(0.1682P)^2^] where P=(Fo^2^+2Fc^2^)/3'
_refine_ls_weighting_scheme calc
_refine_ls_wR_factor_gt 0.2730
_refine_ls_wR_factor_ref 0.3160
_reflns_Friedel_coverage 0.000
_reflns_number_gt 401
_reflns_number_total 772
_reflns_threshold_expression 'I > 2\s(I)'
_cod_data_source_file ja6b07901_si_002.cif
_cod_data_source_block CPM-420
_cod_database_code 4130914
_shelx_space_group_comment
;
The symmetry employed for this shelxl refinement is uniquely defined
by the following loop, which should always be used as a source of
symmetry information in preference to the above space-group names.
They are only intended as comments.
;
_platon_squeeze_void_probe_radius 1.20
_shelxl_version_number 2014/6

loop_
_space_group_symop_operation_xyz
'x, y, z'
'-y, x-y, z'
'-x+y, -x, z'
'-x, -y, z+1/2'
'y, -x+y, z+1/2'
'x-y, x, z+1/2'
'y, x, -z'
'x-y, -y, -z'
'-x, -x+y, -z'
'-y, -x, -z+1/2'
'-x+y, y, -z+1/2'
'x, x-y, -z+1/2'
'-x, -y, -z'
'y, -x+y, -z'
'x-y, x, -z'
'x, y, -z-1/2'
'-y, x-y, -z-1/2'
'-x+y, -x, -z-1/2'
'-y, -x, z'
'-x+y, y, z'
'x, x-y, z'
'y, x, z-1/2'
'x-y, -y, z-1/2'
'-x, -x+y, z-1/2'

loop_
_atom_site_label
_atom_site_type_symbol
_atom_site_fract_x
_atom_site_fract_y
_atom_site_fract_z
_atom_site_U_iso_or_equiv
_atom_site_adp_type
_atom_site_occupancy
_atom_site_site_symmetry_order
_atom_site_calc_flag
_atom_site_refinement_flags_posn
_atom_site_refinement_flags_adp
_atom_site_refinement_flags_occupancy
Fe1 Fe 0.74670(17) 0.4934(3) 0.2500 0.0381(14) Uani 1 4 d S T P
Fe2 Fe 1.0000 1.0000 0.3552(4) 0.056(3) Uani 0.47(3) 6 d S T P
Mg2 Mg 1.0000 1.0000 0.3552(4) 0.056(3) Uani 0.53(3) 6 d S T P
O2 O 0.6497(7) 0.5059(7) 0.3324(4) 0.033(2) Uani 1 1 d . . .
O1 O 0.6667 0.3333 0.2500 0.005(5) Uani 1 12 d S TU P
C2 C 0.5289(7) 0.4711(7) 0.4331(8) 0.023(4) Uani 1 2 d S T P
C3 C 0.5987(10) 0.5698(10) 0.4660(7) 0.042(4) Uani 1 1 d . . .
H3 H 0.6661 0.6188 0.4433 0.050 Uiso 1 1 calc R U .
C1 C 0.5616(6) 0.4384(6) 0.3591(9) 0.027(4) Uani 1 2 d S TU P
O3 O 1.0835(11) 1.167(2) 0.4314(13) 0.160(10) Uani 1 2 d S TU P
N1 N 0.8370(10) 0.6741(19) 0.2500 0.050(6) Uani 1 4 d DS TU P
N2 N 0.9273(9) 0.8546(17) 0.2910(8) 0.086(6) Uani 1 2 d DS TU P
C4 C 0.8706(9) 0.7412(19) 0.3061(12) 0.075(6) Uani 1 2 d DS TU P
H4 H 0.8573 0.7147 0.3549 0.090 Uiso 1 2 calc R U P

loop_
_atom_site_aniso_label
_atom_site_aniso_U_11
_atom_site_aniso_U_22
_atom_site_aniso_U_33
_atom_site_aniso_U_23
_atom_site_aniso_U_13
_atom_site_aniso_U_12
Fe1 0.036(2) 0.040(3) 0.040(2) 0.000 0.000 0.0198(14)
Fe2 0.053(4) 0.053(4) 0.062(6) 0.000 0.000 0.026(2)
Mg2 0.053(4) 0.053(4) 0.062(6) 0.000 0.000 0.026(2)
O2 0.034(5) 0.026(5) 0.035(4) 0.000(4) 0.016(4) 0.011(4)
O1 0.004(6) 0.004(6) 0.007(8) 0.000 0.000 0.002(3)
C2 0.019(7) 0.019(7) 0.024(8) 0.001(4) -0.001(4) 0.004(9)
C3 0.028(8) 0.028(8) 0.046(7) -0.011(6) 0.012(6) -0.003(7)
C1 0.029(6) 0.029(6) 0.032(7) 0.003(3) -0.003(3) 0.021(7)
O3 0.164(14) 0.167(16) 0.151(15) 0.000(13) 0.000(6) 0.084(8)
N1 0.048(9) 0.051(8) 0.051(9) 0.000 0.000 0.025(4)
N2 0.098(9) 0.069(7) 0.083(9) -0.007(7) -0.004(3) 0.034(4)
C4 0.080(9) 0.073(8) 0.068(9) 0.005(6) 0.002(3) 0.037(4)

loop_
_atom_type_symbol
_atom_type_description
_atom_type_scat_dispersion_real
_atom_type_scat_dispersion_imag
_atom_type_scat_source
C C 0.0033 0.0016 'International Tables Vol C Tables 4.2.6.8 and 6.1.1.4'
H H 0.0000 0.0000 'International Tables Vol C Tables 4.2.6.8 and 6.1.1.4'
N N 0.0061 0.0033 'International Tables Vol C Tables 4.2.6.8 and 6.1.1.4'
O O 0.0106 0.0060 'International Tables Vol C Tables 4.2.6.8 and 6.1.1.4'
Mg Mg 0.0486 0.0363 'International Tables Vol C Tables 4.2.6.8 and 6.1.1.4'
Fe Fe 0.3463 0.8444 'International Tables Vol C Tables 4.2.6.8 and 6.1.1.4'

loop_
_geom_angle_atom_site_label_1
_geom_angle_atom_site_label_2
_geom_angle_atom_site_label_3
_geom_angle
_geom_angle_site_symmetry_1
_geom_angle_site_symmetry_3
O1 Fe1 O2 94.2(3) . 16_556
O1 Fe1 O2 94.2(3) . 20_655
O2 Fe1 O2 171.7(5) 16_556 20_655
O1 Fe1 O2 94.2(3) . 11_655
O2 Fe1 O2 87.9(5) 16_556 11_655
O2 Fe1 O2 91.5(5) 20_655 11_655
O1 Fe1 O2 94.2(3) . .
O2 Fe1 O2 91.5(5) 16_556 .
O2 Fe1 O2 87.9(5) 20_655 .
O2 Fe1 O2 171.7(5) 11_655 .
O1 Fe1 N1 180.0 . .
O2 Fe1 N1 85.8(3) 16_556 .
O2 Fe1 N1 85.8(3) 20_655 .
O2 Fe1 N1 85.8(3) 11_655 .
O2 Fe1 N1 85.8(3) . .
N2 Fe2 N2 92.6(7) 2_765 .
N2 Fe2 N2 92.6(7) 2_765 3_675
N2 Fe2 N2 92.6(7) . 3_675
C1 O2 Fe1 132.0(9) . .
Fe1 O1 Fe1 120.0 . 3_665
Fe1 O1 Fe1 120.0 . 2_655
Fe1 O1 Fe1 120.000(1) 3_665 2_655
C3 C2 C3 119.3(15) . 19_665
C3 C2 C1 120.4(8) . .
C3 C2 C1 120.4(8) 19_665 .
C2 C3 C3 120.4(8) . 7_556
O2 C1 O2 126.9(16) . 19_665
O2 C1 C2 116.5(8) . .
O2 C1 C2 116.5(8) 19_665 .
C4 N1 C4 103(3) . 16_556
C4 N1 Fe1 128.7(14) . .
C4 N1 Fe1 128.7(14) 16_556 .
C4 N2 N2 101.3(10) . 16_556
C4 N2 Fe2 135.3(12) . .
N2 N2 Fe2 123.4(5) 16_556 .
N1 C4 N2 117(2) . .
N1 C4 C4 38.7(14) . 16_556
N2 C4 C4 78.7(10) . 16_556

loop_
_geom_bond_atom_site_label_1
_geom_bond_atom_site_label_2
_geom_bond_distance
_geom_bond_site_symmetry_2
Fe1 O1 1.921(4) .
Fe1 O2 2.061(8) 16_556
Fe1 O2 2.061(8) 20_655
Fe1 O2 2.061(8) 11_655
Fe1 O2 2.061(8) .
Fe1 N1 2.17(2) .
Fe2 N2 2.090(19) 2_765
Fe2 N2 2.090(19) .
Fe2 N2 2.090(19) 3_675
O2 C1 1.205(10) .
O1 Fe1 1.921(4) 3_665
O1 Fe1 1.921(4) 2_655
C2 C3 1.353(13) .
C2 C3 1.353(13) 19_665
C2 C1 1.54(2) .
C3 C3 1.40(2) 7_556
C1 O2 1.205(10) 19_665
N1 C4 1.29(2) .
N1 C4 1.29(2) 16_556
N2 C4 1.39(2) .
N2 N2 1.47(3) 16_556
C4 C4 2.01(4) 16_556

loop_
_platon_squeeze_void_nr
_platon_squeeze_void_average_x
_platon_squeeze_void_average_y
_platon_squeeze_void_average_z
_platon_squeeze_void_volume
_platon_squeeze_void_count_electrons
_platon_squeeze_void_content
1 0.333 0.667 0.250 573 148 ' '
2 0.667 0.333 0.750 573 148 ' '
